data_7134245
loop_
_publ_author_name
'Shu, Yilin'
'Huang, Jianmin'
'Yang, Jun Fang'
'Shangguan, Zhichun'
'Ma, Junlong'
'Li, Cheng'
'Zhang, Guanxin'
'Peng, Qian'
'Zhang, Xisha'
'Fan, Qitang'
'Wang, Bing'
'Zhang, Deqing'

_publ_section_title
;
 Heptene End-capped Thiele Hydrocarbons with Tunable Configuration and
 Emission and On-surface Transformation via Annulation
;
_journal_name_full 'Chemical Communications'
_journal_paper_doi 10.1039/D5CC00053J
_journal_year 2025
_chemical_formula_moiety 'C36 H20 Br2 F2'
_chemical_formula_sum 'C36 H20 Br2 F2'
_chemical_formula_weight 650.34
_space_group_crystal_system triclinic
_space_group_IT_number 2
_space_group_name_Hall '-P 1'
_space_group_name_H-M_alt 'P -1'
_atom_sites_solution_hydrogens geom
_atom_sites_solution_primary iterative
_audit_block_doi 10.5517/ccdc.csd.cc2lls55
_audit_creation_date 2025-01-22
_audit_creation_method
;
Olex2 1.5
(compiled 2023.08.24 svn.re1ec1418 for OlexSys, GUI svn.r6817)
;
_audit_update_record
;
2025-01-31 deposited with the CCDC.	2025-02-05 downloaded from the CCDC.
;
_cell_angle_alpha 81.594(4)
_cell_angle_beta 80.336(3)
_cell_angle_gamma 81.165(3)
_cell_formula_units_Z 2
_cell_length_a 8.7937(3)
_cell_length_b 11.0552(5)
_cell_length_c 14.1737(6)
_cell_measurement_reflns_used 9634
_cell_measurement_temperature 170.00(10)
_cell_measurement_theta_max 30.0810
_cell_measurement_theta_min 1.8710
_cell_volume 1331.95(10)
_computing_cell_refinement 'CrysAlisPro 1.171.39.45i (Rigaku OD, 2018)'
_computing_data_collection 'CrysAlisPro 1.171.39.45i (Rigaku OD, 2018)'
_computing_data_reduction 'CrysAlisPro 1.171.39.45i (Rigaku OD, 2018)'
_computing_molecular_graphics 'Olex2 1.5 (Dolomanov et al., 2009)'
_computing_publication_material 'Olex2 1.5 (Dolomanov et al., 2009)'
_computing_structure_refinement 'SHELXL 2018/3 (Sheldrick, 2015)'
_computing_structure_solution 'olex2.solve 1.5 (Bourhis et al., 2015)'
_diffrn_ambient_environment N~2~
_diffrn_ambient_temperature 170.00(10)
_diffrn_detector 'CCD plate'
_diffrn_measured_fraction_theta_full 1.000
_diffrn_measured_fraction_theta_max 0.847
_diffrn_measurement_details
;
List of Runs (angles in degrees, time in seconds):

  # Type    Start    End  Width  t~exp~   \w     \q     \k     \f   Frames
#--------------------------------------------------------------------------
  1  \w   -100.00 -27.00   0.50    1.83    --  -10.70  45.00  90.00  146
  2  \w    -22.00  78.00   0.50    1.83    --  -10.70  45.00  90.00  200
  3  \w    -21.00  78.00   0.50    1.83    --  -10.70  45.00 175.50  198
  4  \w    -68.00 -42.00   0.50    1.83    --  -10.70  45.00  20.80   52
  5  \w    -12.00  40.00   0.50    1.83    --  -10.70  45.00  20.80  104
  6  \w   -100.00  -1.00   0.50    1.83    --  -10.70  45.00 150.00  198
  7  \w     -6.00  68.00   0.50    1.83    --  -10.70  45.00 -15.82  148
;
_diffrn_measurement_device 'four-circle diffractometer'
_diffrn_measurement_device_type 'XtaLAB AFC10 (RCD3): fixed-chi single'
_diffrn_measurement_method '\w scans'
_diffrn_orient_matrix_type 'CrysAlisPro convention (1999,Acta A55,543-557)'
_diffrn_orient_matrix_UB_11 -0.0227032000
_diffrn_orient_matrix_UB_12 0.0101329000
_diffrn_orient_matrix_UB_13 -0.0465308000
_diffrn_orient_matrix_UB_21 -0.0787555000
_diffrn_orient_matrix_UB_22 0.0140085000
_diffrn_orient_matrix_UB_23 0.0209263000
_diffrn_orient_matrix_UB_31 0.0098024000
_diffrn_orient_matrix_UB_32 0.0631067000
_diffrn_orient_matrix_UB_33 -0.0037298000
_diffrn_radiation_monochromator mirror
_diffrn_radiation_probe x-ray
_diffrn_radiation_type 'Mo K\a'
_diffrn_radiation_wavelength 0.71073
_diffrn_reflns_av_R_equivalents 0.0262
_diffrn_reflns_av_unetI/netI 0.0349
_diffrn_reflns_Laue_measured_fraction_full 1.000
_diffrn_reflns_Laue_measured_fraction_max 0.847
_diffrn_reflns_limit_h_max 12
_diffrn_reflns_limit_h_min -12
_diffrn_reflns_limit_k_max 15
_diffrn_reflns_limit_k_min -15
_diffrn_reflns_limit_l_max 20
_diffrn_reflns_limit_l_min -20
_diffrn_reflns_number 20667
_diffrn_reflns_point_group_measured_fraction_full 1.000
_diffrn_reflns_point_group_measured_fraction_max 0.847
_diffrn_reflns_theta_full 25.242
_diffrn_reflns_theta_max 30.918
_diffrn_reflns_theta_min 1.879
_diffrn_source 'Rotating-anode X-ray tube'
_diffrn_source_type 'Rigaku (Mo) X-ray Source'
_exptl_absorpt_coefficient_mu 3.083
_exptl_absorpt_correction_T_max 1.00000
_exptl_absorpt_correction_T_min 0.91800
_exptl_absorpt_correction_type multi-scan
_exptl_absorpt_process_details
;
CrysAlisPro 1.171.39.45i (Rigaku Oxford Diffraction, 2018)
Empirical absorption correction using spherical harmonics,
 implemented in SCALE3 ABSPACK scaling algorithm.
;
_exptl_crystal_colour 'clear light yellow'
_exptl_crystal_density_diffrn 1.622
_exptl_crystal_description block
_exptl_crystal_F_000 648
_exptl_crystal_size_max 0.18
_exptl_crystal_size_mid 0.1
_exptl_crystal_size_min 0.05
_refine_diff_density_max 0.512
_refine_diff_density_min -0.479
_refine_diff_density_rms 0.062
_refine_ls_extinction_method none
_refine_ls_goodness_of_fit_ref 1.037
_refine_ls_hydrogen_treatment constr
_refine_ls_matrix_type full
_refine_ls_number_parameters 398
_refine_ls_number_reflns 7129
_refine_ls_number_restraints 38
_refine_ls_restrained_S_all 1.036
_refine_ls_R_factor_all 0.0440
_refine_ls_R_factor_gt 0.0315
_refine_ls_shift/su_max 0.001
_refine_ls_shift/su_mean 0.000
_refine_ls_structure_factor_coef Fsqd
_refine_ls_weighting_details 'w=1/[\s^2^(Fo^2^)+(0.0228P)^2^+0.6974P] where P=(Fo^2^+2Fc^2^)/3'
_refine_ls_weighting_scheme calc
_refine_ls_wR_factor_gt 0.0622
_refine_ls_wR_factor_ref 0.0651
_reflns_Friedel_coverage 0.000
_reflns_number_gt 5904
_reflns_number_total 7129
_reflns_threshold_expression 'I > 2\s(I)'
_cod_data_source_file d5cc00053j2.cif
_cod_data_source_block 2c-PVT
_cod_database_code 7134245
_shelx_shelxl_version_number 2018/3
_chemical_oxdiff_formula 'C F Cl H'
_shelx_space_group_comment
;
The symmetry employed for this shelxl refinement is uniquely defined
by the following loop, which should always be used as a source of
symmetry information in preference to the above space-group names.
They are only intended as comments.
;
_shelx_estimated_absorpt_t_max 0.861
_shelx_estimated_absorpt_t_min 0.607
_olex2_refinement_description
;
1. Restrained distances
 F2A-C20 = F1A-C17
 1.34 with sigma of 0.01
2. Uiso/Uaniso restraints and constraints
Br1A \\sim Br2A \\sim F1 \\sim F2 \\sim Br1 \\sim Br2 \\sim F1A \\sim F2A:
within 2A with sigma of 0.02 and sigma for terminal atoms of 0.04 within 2A
Uanis(F2A) \\sim Ueq, Uanis(F1A) \\sim Ueq: with sigma of 0.003 and sigma for
terminal atoms of 0.006
3. Others
 Sof(Br1)=Sof(Br2)=Sof(F1A)=Sof(F2A)=1-FVAR(1)
 Sof(Br1A)=Sof(Br2A)=Sof(F1)=Sof(F2)=FVAR(1)
4.a Aromatic/amide H refined with riding coordinates:
 C3(H3), C4(H4), C5(H5), C6(H6), C8(H8), C9(H9), C11(H11), C12(H12), C13(H13),
 C14(H14), C24(H24), C25(H25), C26(H26), C27(H27), C29(H29), C30(H30), C32(H32),
  C33(H33), C34(H34), C35(H35)
;
_olex2_submission_special_instructions 'No special instructions were received'
_oxdiff_exptl_absorpt_empirical_details
;
Empirical correction (ABSPACK) includes:
- Absorption correction using spherical harmonics
- Frame scaling
;
_oxdiff_exptl_absorpt_empirical_full_max 1.353
_oxdiff_exptl_absorpt_empirical_full_min 0.848

loop_
_space_group_symop_operation_xyz
'x, y, z'
'-x, -y, -z'

loop_
_atom_site_label
_atom_site_type_symbol
_atom_site_fract_x
_atom_site_fract_y
_atom_site_fract_z
_atom_site_U_iso_or_equiv
_atom_site_adp_type
_atom_site_occupancy
_atom_site_site_symmetry_order
_atom_site_calc_flag
_atom_site_refinement_flags_posn
_atom_site_refinement_flags_adp
_atom_site_refinement_flags_occupancy
_atom_site_disorder_assembly
_atom_site_disorder_group
C1 C 0.5670(2) 0.27107(16) 0.20018(12) 0.0194(3) Uani 1 1 d . . . . .
C2 C 0.7176(2) 0.23553(16) 0.13974(12) 0.0196(3) Uani 1 1 d . . . . .
C3 C 0.8559(2) 0.26150(18) 0.16340(13) 0.0248(4) Uani 1 1 d . . . . .
H3 H 0.852096 0.303655 0.217716 0.030 Uiso 1 1 calc R U . . .
C4 C 0.9980(2) 0.22734(19) 0.10971(14) 0.0283(4) Uani 1 1 d . . . . .
H4 H 1.090822 0.247173 0.126219 0.034 Uiso 1 1 calc R U . . .
C5 C 1.0042(2) 0.16391(18) 0.03158(14) 0.0263(4) Uani 1 1 d . . . . .
H5 H 1.101825 0.137513 -0.004494 0.032 Uiso 1 1 calc R U . . .
C6 C 0.8688(2) 0.13911(17) 0.00620(13) 0.0241(4) Uani 1 1 d . . . . .
H6 H 0.874489 0.095228 -0.047396 0.029 Uiso 1 1 calc R U . . .
C7 C 0.7233(2) 0.17695(16) 0.05738(12) 0.0203(4) Uani 1 1 d . . . . .
C8 C 0.5852(2) 0.15787(17) 0.01959(13) 0.0241(4) Uani 1 1 d . . . . .
H8 H 0.593816 0.086007 -0.011409 0.029 Uiso 1 1 calc R U . . .
C9 C 0.4483(2) 0.23012(18) 0.02372(13) 0.0252(4) Uani 1 1 d . . . . .
H9 H 0.371951 0.204809 -0.006575 0.030 Uiso 1 1 calc R U . . .
C10 C 0.4014(2) 0.34322(17) 0.06909(13) 0.0226(4) Uani 1 1 d . . . . .
C11 C 0.2901(2) 0.43280(19) 0.03088(14) 0.0285(4) Uani 1 1 d . . . . .
H11 H 0.245547 0.417525 -0.022116 0.034 Uiso 1 1 calc R U . . .
C12 C 0.2439(2) 0.54285(19) 0.06877(15) 0.0326(5) Uani 1 1 d . . . . .
H12 H 0.167204 0.602051 0.042265 0.039 Uiso 1 1 calc R U . . .
C13 C 0.3088(2) 0.56765(19) 0.14531(15) 0.0319(4) Uani 1 1 d . . . . .
H13 H 0.279993 0.644876 0.169665 0.038 Uiso 1 1 calc R U . . .
C14 C 0.4153(2) 0.47942(18) 0.18569(14) 0.0268(4) Uani 1 1 d . . . . .
H14 H 0.459434 0.496107 0.238400 0.032 Uiso 1 1 calc R U . . .
C15 C 0.4595(2) 0.36572(17) 0.15042(13) 0.0216(4) Uani 1 1 d . . . . .
C16 C 0.5351(2) 0.23052(16) 0.29574(12) 0.0193(3) Uani 1 1 d . . . . .
C17 C 0.38628(19) 0.26022(17) 0.35756(12) 0.0203(4) Uani 1 1 d D . . . .
C18 C 0.38018(19) 0.25620(17) 0.45275(13) 0.0210(4) Uani 1 1 d . . . . .
C19 C 0.5158(2) 0.22183(16) 0.50312(12) 0.0198(3) Uani 1 1 d . . . . .
C20 C 0.63983(19) 0.14561(16) 0.44654(12) 0.0197(4) Uani 1 1 d D . . . .
C21 C 0.64511(19) 0.15007(16) 0.35126(12) 0.0193(3) Uani 1 1 d . . . . .
C22 C 0.5174(2) 0.25142(17) 0.59283(12) 0.0202(4) Uani 1 1 d . . . . .
C23 C 0.6536(2) 0.21668(17) 0.64443(13) 0.0228(4) Uani 1 1 d . . . . .
C24 C 0.7908(2) 0.2677(2) 0.61042(14) 0.0310(4) Uani 1 1 d . . . . .
H24 H 0.793399 0.331860 0.557875 0.037 Uiso 1 1 calc R U . . .
C25 C 0.9230(2) 0.2260(2) 0.65242(16) 0.0411(6) Uani 1 1 d . . . . .
H25 H 1.015411 0.262619 0.630127 0.049 Uiso 1 1 calc R U . . .
C26 C 0.9198(2) 0.1308(2) 0.72689(16) 0.0417(6) Uani 1 1 d . . . . .
H26 H 1.012273 0.097927 0.753065 0.050 Uiso 1 1 calc R U . . .
C27 C 0.7833(2) 0.0829(2) 0.76364(15) 0.0343(5) Uani 1 1 d . . . . .
H27 H 0.782881 0.017589 0.815300 0.041 Uiso 1 1 calc R U . . .
C28 C 0.6452(2) 0.12864(18) 0.72629(13) 0.0251(4) Uani 1 1 d . . . . .
C29 C 0.5017(2) 0.08209(18) 0.77278(13) 0.0272(4) Uani 1 1 d . . . . .
H29 H 0.511177 -0.000646 0.803162 0.033 Uiso 1 1 calc R U . . .
C30 C 0.3574(2) 0.14347(18) 0.77733(13) 0.0254(4) Uani 1 1 d . . . . .
H30 H 0.276691 0.099709 0.812478 0.031 Uiso 1 1 calc R U . . .
C31 C 0.3087(2) 0.26875(17) 0.73521(13) 0.0225(4) Uani 1 1 d . . . . .
C32 C 0.1765(2) 0.33715(19) 0.78112(14) 0.0272(4) Uani 1 1 d . . . . .
H32 H 0.121210 0.300372 0.838934 0.033 Uiso 1 1 calc R U . . .
C33 C 0.1245(2) 0.4556(2) 0.74509(15) 0.0326(5) Uani 1 1 d . . . . .
H33 H 0.034247 0.499454 0.777676 0.039 Uiso 1 1 calc R U . . .
C34 C 0.2040(2) 0.51099(19) 0.66098(15) 0.0320(4) Uani 1 1 d . . . . .
H34 H 0.169959 0.593581 0.636415 0.038 Uiso 1 1 calc R U . . .
C35 C 0.3328(2) 0.44516(18) 0.61326(14) 0.0274(4) Uani 1 1 d . . . . .
H35 H 0.387376 0.483339 0.555770 0.033 Uiso 1 1 calc R U . . .
C36 C 0.3845(2) 0.32391(17) 0.64773(12) 0.0208(4) Uani 1 1 d . . . . .
Br1A Br 0.78291(2) 0.02369(2) 0.50391(2) 0.02865(6) Uani 0.9635(9) 1 d . U P A 1
Br2A Br 0.19502(2) 0.27221(2) 0.31090(2) 0.03082(7) Uani 0.9635(9) 1 d . U P A 1
F1 F 0.24212(14) 0.27526(13) 0.50827(8) 0.0269(3) Uani 0.9635(9) 1 d . U P A 1
F2 F 0.75410(18) 0.07526(17) 0.30151(13) 0.0256(4) Uani 0.9635(9) 1 d . U P A 1
Br1 Br 0.1612(12) 0.3284(10) 0.4916(6) 0.065(3) Uani 0.0365(9) 1 d . U P A 2
Br2 Br 0.8092(15) 0.0430(12) 0.3189(8) 0.058(3) Uani 0.0365(9) 1 d . U P A 2
F1A F 0.270(4) 0.312(3) 0.308(3) 0.051(9) Uani 0.0365(9) 1 d D U P A 2
F2A F 0.693(5) 0.067(3) 0.518(2) 0.056(10) Uani 0.0365(9) 1 d D U P A 2

loop_
_atom_site_aniso_label
_atom_site_aniso_U_11
_atom_site_aniso_U_22
_atom_site_aniso_U_33
_atom_site_aniso_U_23
_atom_site_aniso_U_13
_atom_site_aniso_U_12
C1 0.0213(8) 0.0208(9) 0.0169(8) -0.0049(7) -0.0022(7) -0.0035(7)
C2 0.0226(8) 0.0206(9) 0.0144(8) -0.0019(7) 0.0007(7) -0.0025(7)
C3 0.0270(9) 0.0302(10) 0.0177(9) -0.0058(8) -0.0011(7) -0.0057(8)
C4 0.0233(9) 0.0368(11) 0.0248(10) -0.0005(8) -0.0032(8) -0.0074(8)
C5 0.0239(9) 0.0277(10) 0.0222(9) -0.0002(8) 0.0034(7) 0.0024(8)
C6 0.0298(9) 0.0235(9) 0.0171(9) -0.0042(7) 0.0003(7) -0.0004(8)
C7 0.0262(9) 0.0177(8) 0.0160(8) 0.0003(7) -0.0016(7) -0.0037(7)
C8 0.0321(10) 0.0245(10) 0.0174(9) -0.0047(7) -0.0023(7) -0.0080(8)
C9 0.0273(9) 0.0347(11) 0.0162(8) -0.0024(8) -0.0043(7) -0.0115(8)
C10 0.0198(8) 0.0286(10) 0.0175(8) 0.0033(7) -0.0001(7) -0.0061(7)
C11 0.0247(9) 0.0358(11) 0.0222(9) 0.0078(8) -0.0035(8) -0.0065(8)
C12 0.0280(10) 0.0309(11) 0.0315(11) 0.0117(9) -0.0012(8) 0.0003(9)
C13 0.0340(10) 0.0257(10) 0.0300(11) 0.0013(8) 0.0050(9) -0.0003(9)
C14 0.0300(10) 0.0271(10) 0.0215(9) -0.0039(8) 0.0008(8) -0.0024(8)
C15 0.0212(8) 0.0250(9) 0.0160(8) 0.0002(7) 0.0016(7) -0.0025(7)
C16 0.0207(8) 0.0226(9) 0.0147(8) -0.0051(7) -0.0024(7) -0.0012(7)
C17 0.0161(7) 0.0266(9) 0.0173(8) -0.0026(7) -0.0033(6) 0.0003(7)
C18 0.0177(8) 0.0262(9) 0.0173(8) -0.0032(7) 0.0015(7) -0.0010(7)
C19 0.0191(8) 0.0233(9) 0.0153(8) -0.0006(7) 0.0004(6) -0.0027(7)
C20 0.0185(8) 0.0218(9) 0.0182(8) -0.0018(7) -0.0046(7) 0.0002(7)
C21 0.0173(8) 0.0210(9) 0.0181(8) -0.0046(7) 0.0009(7) 0.0004(7)
C22 0.0201(8) 0.0251(9) 0.0151(8) -0.0017(7) -0.0006(7) -0.0049(7)
C23 0.0223(8) 0.0303(10) 0.0168(8) -0.0091(8) -0.0026(7) -0.0017(8)
C24 0.0260(9) 0.0451(12) 0.0227(10) -0.0097(9) 0.0013(8) -0.0079(9)
C25 0.0231(10) 0.0714(17) 0.0324(12) -0.0205(12) -0.0003(9) -0.0080(11)
C26 0.0248(10) 0.0685(16) 0.0340(12) -0.0228(12) -0.0106(9) 0.0090(11)
C27 0.0364(11) 0.0435(13) 0.0235(10) -0.0108(9) -0.0125(9) 0.0079(10)
C28 0.0288(9) 0.0301(10) 0.0176(9) -0.0093(8) -0.0047(7) -0.0002(8)
C29 0.0371(11) 0.0271(10) 0.0183(9) -0.0012(8) -0.0063(8) -0.0057(8)
C30 0.0304(9) 0.0307(10) 0.0167(9) -0.0027(8) -0.0011(7) -0.0111(8)
C31 0.0237(9) 0.0293(10) 0.0169(8) -0.0056(7) -0.0026(7) -0.0086(8)
C32 0.0261(9) 0.0352(11) 0.0202(9) -0.0079(8) 0.0058(7) -0.0097(8)
C33 0.0309(10) 0.0351(11) 0.0300(11) -0.0128(9) 0.0052(8) -0.0011(9)
C34 0.0362(11) 0.0278(10) 0.0289(11) -0.0061(8) 0.0002(9) 0.0019(9)
C35 0.0293(10) 0.0310(11) 0.0197(9) -0.0027(8) 0.0030(8) -0.0052(8)
C36 0.0202(8) 0.0278(10) 0.0153(8) -0.0058(7) -0.0012(7) -0.0045(7)
Br1A 0.03077(11) 0.03135(12) 0.02159(10) -0.00494(8) -0.00960(8) 0.01072(9)
Br2A 0.01852(10) 0.05275(14) 0.02028(10) 0.00083(9) -0.00642(7) -0.00312(9)
F1 0.0143(5) 0.0447(8) 0.0188(6) -0.0066(5) 0.0017(5) 0.0034(5)
F2 0.0261(8) 0.0291(9) 0.0189(8) -0.0076(6) -0.0003(6) 0.0060(6)
Br1 0.058(5) 0.092(7) 0.042(5) -0.012(4) 0.009(4) -0.015(5)
Br2 0.074(8) 0.060(7) 0.036(5) -0.016(4) -0.004(5) 0.002(5)
F1A 0.054(10) 0.053(10) 0.052(10) -0.009(6) -0.010(6) -0.021(6)
F2A 0.052(11) 0.057(11) 0.056(11) -0.008(6) -0.006(6) -0.004(6)

loop_
_atom_type_symbol
_atom_type_description
_atom_type_scat_dispersion_real
_atom_type_scat_dispersion_imag
_atom_type_scat_source
C C 0.0033 0.0016 'International Tables Vol C Tables 4.2.6.8 and 6.1.1.4'
H H 0.0000 0.0000 'International Tables Vol C Tables 4.2.6.8 and 6.1.1.4'
Br Br -0.2901 2.4595 'International Tables Vol C Tables 4.2.6.8 and 6.1.1.4'
F F 0.0171 0.0103 'International Tables Vol C Tables 4.2.6.8 and 6.1.1.4'

loop_
_geom_angle_atom_site_label_1
_geom_angle_atom_site_label_2
_geom_angle_atom_site_label_3
_geom_angle
_geom_angle_site_symmetry_1
_geom_angle_site_symmetry_3
_geom_angle_publ_flag
C15 C1 C2 114.22(15) . . ?
C16 C1 C2 123.40(16) . . ?
C16 C1 C15 122.06(16) . . ?
C3 C2 C1 120.18(15) . . ?
C3 C2 C7 119.05(16) . . ?
C7 C2 C1 120.77(15) . . ?
C2 C3 H3 119.3 . . ?
C4 C3 C2 121.50(17) . . ?
C4 C3 H3 119.3 . . ?
C3 C4 H4 120.3 . . ?
C3 C4 C5 119.39(18) . . ?
C5 C4 H4 120.3 . . ?
C4 C5 H5 120.0 . . ?
C6 C5 C4 119.94(17) . . ?
C6 C5 H5 120.0 . . ?
C5 C6 H6 119.2 . . ?
C5 C6 C7 121.57(16) . . ?
C7 C6 H6 119.2 . . ?
C2 C7 C8 123.74(16) . . ?
C6 C7 C2 118.40(16) . . ?
C6 C7 C8 117.82(16) . . ?
C7 C8 H8 116.3 . . ?
C9 C8 C7 127.34(17) . . ?
C9 C8 H8 116.3 . . ?
C8 C9 H9 116.0 . . ?
C8 C9 C10 127.99(16) . . ?
C10 C9 H9 116.0 . . ?
C11 C10 C9 118.28(17) . . ?
C11 C10 C15 118.15(17) . . ?
C15 C10 C9 123.56(16) . . ?
C10 C11 H11 119.4 . . ?
C12 C11 C10 121.13(18) . . ?
C12 C11 H11 119.4 . . ?
C11 C12 H12 119.8 . . ?
C11 C12 C13 120.39(18) . . ?
C13 C12 H12 119.8 . . ?
C12 C13 H13 120.3 . . ?
C14 C13 C12 119.38(19) . . ?
C14 C13 H13 120.3 . . ?
C13 C14 H14 119.5 . . ?
C13 C14 C15 121.02(18) . . ?
C15 C14 H14 119.5 . . ?
C10 C15 C1 121.38(16) . . ?
C14 C15 C1 118.91(16) . . ?
C14 C15 C10 119.71(17) . . ?
C1 C16 C17 125.23(16) . . ?
C1 C16 C21 124.36(16) . . ?
C21 C16 C17 110.41(15) . . ?
C16 C17 Br2A 121.23(12) . . ?
C18 C17 C16 120.62(15) . . ?
C18 C17 Br2A 116.93(13) . . ?
C18 C17 F1A 124.9(18) . . ?
F1A C17 C16 113.3(18) . . ?
C17 C18 C19 124.06(15) . . ?
C17 C18 F1 119.48(15) . . ?
C17 C18 Br1 101.5(3) . . ?
C19 C18 Br1 133.8(3) . . ?
F1 C18 C19 116.27(15) . . ?
C18 C19 C20 110.58(14) . . ?
C22 C19 C18 122.79(16) . . ?
C22 C19 C20 126.49(16) . . ?
C19 C20 Br1A 122.81(13) . . ?
C21 C20 C19 120.59(15) . . ?
C21 C20 Br1A 116.17(13) . . ?
F2A C20 C19 99(2) . . ?
F2A C20 C21 137.4(19) . . ?
C16 C21 Br2 133.0(4) . . ?
C20 C21 C16 124.01(15) . . ?
C20 C21 F2 119.84(16) . . ?
C20 C21 Br2 103.0(4) . . ?
F2 C21 C16 116.12(15) . . ?
C19 C22 C23 123.16(16) . . ?
C19 C22 C36 123.56(15) . . ?
C23 C22 C36 113.27(14) . . ?
C24 C23 C22 120.53(17) . . ?
C24 C23 C28 120.13(17) . . ?
C28 C23 C22 119.30(16) . . ?
C23 C24 H24 119.7 . . ?
C25 C24 C23 120.6(2) . . ?
C25 C24 H24 119.7 . . ?
C24 C25 H25 120.3 . . ?
C26 C25 C24 119.5(2) . . ?
C26 C25 H25 120.3 . . ?
C25 C26 H26 119.8 . . ?
C27 C26 C25 120.41(19) . . ?
C27 C26 H26 119.8 . . ?
C26 C27 H27 119.4 . . ?
C26 C27 C28 121.2(2) . . ?
C28 C27 H27 119.4 . . ?
C23 C28 C29 123.30(17) . . ?
C27 C28 C23 117.66(19) . . ?
C27 C28 C29 119.04(19) . . ?
C28 C29 H29 116.5 . . ?
C30 C29 C28 126.92(19) . . ?
C30 C29 H29 116.5 . . ?
C29 C30 H30 115.9 . . ?
C29 C30 C31 128.21(18) . . ?
C31 C30 H30 115.9 . . ?
C32 C31 C30 119.17(17) . . ?
C32 C31 C36 117.67(17) . . ?
C36 C31 C30 123.10(16) . . ?
C31 C32 H32 119.0 . . ?
C33 C32 C31 122.02(18) . . ?
C33 C32 H32 119.0 . . ?
C32 C33 H33 120.1 . . ?
C32 C33 C34 119.83(18) . . ?
C34 C33 H33 120.1 . . ?
C33 C34 H34 120.3 . . ?
C35 C34 C33 119.45(19) . . ?
C35 C34 H34 120.3 . . ?
C34 C35 H35 119.4 . . ?
C34 C35 C36 121.29(18) . . ?
C36 C35 H35 119.4 . . ?
C31 C36 C22 119.50(16) . . ?
C35 C36 C22 120.87(16) . . ?
C35 C36 C31 119.63(16) . . ?

loop_
_geom_bond_atom_site_label_1
_geom_bond_atom_site_label_2
_geom_bond_distance
_geom_bond_site_symmetry_2
_geom_bond_publ_flag
C1 C2 1.484(2) . ?
C1 C15 1.480(2) . ?
C1 C16 1.359(2) . ?
C2 C3 1.395(2) . ?
C2 C7 1.406(2) . ?
C3 H3 0.9500 . ?
C3 C4 1.380(3) . ?
C4 H4 0.9500 . ?
C4 C5 1.384(3) . ?
C5 H5 0.9500 . ?
C5 C6 1.377(3) . ?
C6 H6 0.9500 . ?
C6 C7 1.397(2) . ?
C7 C8 1.461(2) . ?
C8 H8 0.9500 . ?
C8 C9 1.337(3) . ?
C9 H9 0.9500 . ?
C9 C10 1.461(3) . ?
C10 C11 1.399(3) . ?
C10 C15 1.404(2) . ?
C11 H11 0.9500 . ?
C11 C12 1.378(3) . ?
C12 H12 0.9500 . ?
C12 C13 1.386(3) . ?
C13 H13 0.9500 . ?
C13 C14 1.376(3) . ?
C14 H14 0.9500 . ?
C14 C15 1.396(3) . ?
C16 C17 1.468(2) . ?
C16 C21 1.460(2) . ?
C17 C18 1.336(2) . ?
C17 Br2A 1.8876(16) . ?
C17 F1A 1.347(10) . ?
C18 C19 1.464(2) . ?
C18 F1 1.337(2) . ?
C18 Br1 1.987(10) . ?
C19 C20 1.471(2) . ?
C19 C22 1.361(2) . ?
C20 C21 1.337(2) . ?
C20 Br1A 1.8876(17) . ?
C20 F2A 1.333(10) . ?
C21 F2 1.342(2) . ?
C21 Br2 1.762(12) . ?
C22 C23 1.480(2) . ?
C22 C36 1.484(2) . ?
C23 C24 1.393(3) . ?
C23 C28 1.401(3) . ?
C24 H24 0.9500 . ?
C24 C25 1.380(3) . ?
C25 H25 0.9500 . ?
C25 C26 1.377(4) . ?
C26 H26 0.9500 . ?
C26 C27 1.377(3) . ?
C27 H27 0.9500 . ?
C27 C28 1.400(3) . ?
C28 C29 1.454(3) . ?
C29 H29 0.9500 . ?
C29 C30 1.340(3) . ?
C30 H30 0.9500 . ?
C30 C31 1.456(3) . ?
C31 C32 1.403(3) . ?
C31 C36 1.407(3) . ?
C32 H32 0.9500 . ?
C32 C33 1.372(3) . ?
C33 H33 0.9500 . ?
C33 C34 1.387(3) . ?
C34 H34 0.9500 . ?
C34 C35 1.380(3) . ?
C35 H35 0.9500 . ?
C35 C36 1.392(3) . ?

loop_
_geom_torsion_atom_site_label_1
_geom_torsion_atom_site_label_2
_geom_torsion_atom_site_label_3
_geom_torsion_atom_site_label_4
_geom_torsion
_geom_torsion_site_symmetry_1
_geom_torsion_site_symmetry_2
_geom_torsion_site_symmetry_3
_geom_torsion_site_symmetry_4
_geom_torsion_publ_flag
C1 C2 C3 C4 178.66(18) . . . . ?
C1 C2 C7 C6 -176.38(16) . . . . ?
C1 C2 C7 C8 6.3(3) . . . . ?
C1 C16 C17 C18 -155.53(19) . . . . ?
C1 C16 C17 Br2A 37.4(2) . . . . ?
C1 C16 C17 F1A 13(2) . . . . ?
C1 C16 C21 C20 154.57(18) . . . . ?
C1 C16 C21 F2 -27.1(3) . . . . ?
C1 C16 C21 Br2 -24.2(7) . . . . ?
C2 C1 C15 C10 62.5(2) . . . . ?
C2 C1 C15 C14 -117.60(18) . . . . ?
C2 C1 C16 C17 -178.03(16) . . . . ?
C2 C1 C16 C21 1.6(3) . . . . ?
C2 C3 C4 C5 -1.2(3) . . . . ?
C2 C7 C8 C9 31.6(3) . . . . ?
C3 C2 C7 C6 4.5(3) . . . . ?
C3 C2 C7 C8 -172.81(17) . . . . ?
C3 C4 C5 C6 2.2(3) . . . . ?
C4 C5 C6 C7 0.2(3) . . . . ?
C5 C6 C7 C2 -3.6(3) . . . . ?
C5 C6 C7 C8 173.86(17) . . . . ?
C6 C7 C8 C9 -145.7(2) . . . . ?
C7 C2 C3 C4 -2.2(3) . . . . ?
C7 C8 C9 C10 -1.9(3) . . . . ?
C8 C9 C10 C11 151.0(2) . . . . ?
C8 C9 C10 C15 -30.5(3) . . . . ?
C9 C10 C11 C12 -178.30(17) . . . . ?
C9 C10 C15 C1 -3.9(3) . . . . ?
C9 C10 C15 C14 176.24(17) . . . . ?
C10 C11 C12 C13 0.8(3) . . . . ?
C11 C10 C15 C1 174.58(16) . . . . ?
C11 C10 C15 C14 -5.3(3) . . . . ?
C11 C12 C13 C14 -2.6(3) . . . . ?
C12 C13 C14 C15 0.3(3) . . . . ?
C13 C14 C15 C1 -176.24(17) . . . . ?
C13 C14 C15 C10 3.6(3) . . . . ?
C15 C1 C2 C3 114.75(19) . . . . ?
C15 C1 C2 C7 -64.4(2) . . . . ?
C15 C1 C16 C17 8.9(3) . . . . ?
C15 C1 C16 C21 -171.48(16) . . . . ?
C15 C10 C11 C12 3.1(3) . . . . ?
C16 C1 C2 C3 -58.8(2) . . . . ?
C16 C1 C2 C7 122.1(2) . . . . ?
C16 C1 C15 C10 -123.83(19) . . . . ?
C16 C1 C15 C14 56.0(2) . . . . ?
C16 C17 C18 C19 -0.7(3) . . . . ?
C16 C17 C18 F1 -175.39(16) . . . . ?
C16 C17 C18 Br1 171.8(3) . . . . ?
C17 C16 C21 C20 -25.8(2) . . . . ?
C17 C16 C21 F2 152.53(16) . . . . ?
C17 C16 C21 Br2 155.4(6) . . . . ?
C17 C18 C19 C20 -23.5(3) . . . . ?
C17 C18 C19 C22 160.54(18) . . . . ?
C18 C19 C20 C21 22.7(2) . . . . ?
C18 C19 C20 Br1A -149.53(13) . . . . ?
C18 C19 C20 F2A -142.2(19) . . . . ?
C18 C19 C22 C23 179.76(17) . . . . ?
C18 C19 C22 C36 -1.6(3) . . . . ?
C19 C20 C21 C16 1.8(3) . . . . ?
C19 C20 C21 F2 -176.50(17) . . . . ?
C19 C20 C21 Br2 -179.2(5) . . . . ?
C19 C22 C23 C24 66.8(3) . . . . ?
C19 C22 C23 C28 -111.1(2) . . . . ?
C19 C22 C36 C31 116.4(2) . . . . ?
C19 C22 C36 C35 -62.8(2) . . . . ?
C20 C19 C22 C23 4.5(3) . . . . ?
C20 C19 C22 C36 -176.89(17) . . . . ?
C21 C16 C17 C18 24.8(2) . . . . ?
C21 C16 C17 Br2A -142.21(13) . . . . ?
C21 C16 C17 F1A -166.9(19) . . . . ?
C22 C19 C20 C21 -161.62(18) . . . . ?
C22 C19 C20 Br1A 26.2(3) . . . . ?
C22 C19 C20 F2A 33.5(19) . . . . ?
C22 C23 C24 C25 -173.15(18) . . . . ?
C22 C23 C28 C27 169.53(16) . . . . ?
C22 C23 C28 C29 -9.6(3) . . . . ?
C23 C22 C36 C31 -64.9(2) . . . . ?
C23 C22 C36 C35 115.88(19) . . . . ?
C23 C24 C25 C26 1.7(3) . . . . ?
C23 C28 C29 C30 -31.4(3) . . . . ?
C24 C23 C28 C27 -8.4(3) . . . . ?
C24 C23 C28 C29 172.45(17) . . . . ?
C24 C25 C26 C27 -4.3(3) . . . . ?
C25 C26 C27 C28 0.4(3) . . . . ?
C26 C27 C28 C23 5.9(3) . . . . ?
C26 C27 C28 C29 -174.91(18) . . . . ?
C27 C28 C29 C30 149.5(2) . . . . ?
C28 C23 C24 C25 4.7(3) . . . . ?
C28 C29 C30 C31 1.9(3) . . . . ?
C29 C30 C31 C32 -149.93(19) . . . . ?
C29 C30 C31 C36 32.7(3) . . . . ?
C30 C31 C32 C33 -179.94(18) . . . . ?
C30 C31 C36 C22 2.1(3) . . . . ?
C30 C31 C36 C35 -178.62(17) . . . . ?
C31 C32 C33 C34 -0.3(3) . . . . ?
C32 C31 C36 C22 -175.27(16) . . . . ?
C32 C31 C36 C35 4.0(3) . . . . ?
C32 C33 C34 C35 1.4(3) . . . . ?
C33 C34 C35 C36 0.2(3) . . . . ?
C34 C35 C36 C22 176.28(17) . . . . ?
C34 C35 C36 C31 -3.0(3) . . . . ?
C36 C22 C23 C24 -111.90(19) . . . . ?
C36 C22 C23 C28 70.2(2) . . . . ?
C36 C31 C32 C33 -2.5(3) . . . . ?
Br1A C20 C21 C16 174.43(14) . . . . ?
Br1A C20 C21 F2 -3.8(2) . . . . ?
Br2A C17 C18 C19 166.90(14) . . . . ?
Br2A C17 C18 F1 -7.8(2) . . . . ?
F1 C18 C19 C20 151.34(16) . . . . ?
F1 C18 C19 C22 -24.6(3) . . . . ?
Br1 C18 C19 C20 166.7(4) . . . . ?
Br1 C18 C19 C22 -9.2(5) . . . . ?
F1A C17 C18 C19 -167(2) . . . . ?
F1A C17 C18 Br1 5(2) . . . . ?
F2A C20 C21 C16 159(3) . . . . ?
F2A C20 C21 Br2 -22(3) . . . . ?
